data_7120293
loop_
_publ_author_name
'Rachiero, Giovanni P.'
'Titi, Hatem M.'
'Rogers, Robin D.'

_publ_section_title
;
 Versatility and Remarkable Hypergolicity of Exo-6, Exo-9
 Imidazole-Substituted Nido-Decaborane
;
_journal_name_full 'Chem. Commun.'
_journal_paper_doi 10.1039/C7CC03322B
_journal_year 2017
_chemical_formula_sum 'C14 H36 B10 N4'
_chemical_formula_weight 368.57
_chemical_name_systematic 'exo-6,exo-9 bis(1-butylimidazole) nido-decaborane'
_space_group_crystal_system monoclinic
_space_group_IT_number 7
_space_group_name_Hall 'P -2yac'
_space_group_name_H-M_alt 'P 1 n 1'
_symmetry_space_group_name_Hall 'P -2yac'
_symmetry_space_group_name_H-M 'P 1 n 1'
_atom_sites_solution_hydrogens mixed
_atom_sites_solution_primary iterative
_atom_sites_solution_secondary difmap
_audit_creation_method SHELXL-2014/7
_audit_update_record
;
2017-04-25 deposited with the CCDC.
2017-06-19 downloaded from the CCDC.
;
_cell_angle_alpha 90
_cell_angle_beta 92.532(2)
_cell_angle_gamma 90
_cell_formula_units_Z 2
_cell_length_a 10.4108(7)
_cell_length_b 8.2731(6)
_cell_length_c 12.8841(8)
_cell_measurement_reflns_used 9983
_cell_measurement_temperature 100(2)
_cell_measurement_theta_max 26.76
_cell_measurement_theta_min 2.46
_cell_volume 1108.62(13)
_computing_cell_refinement 'Bruker SAINT'
_computing_data_collection 'Bruker APEX2'
_computing_data_reduction 'Bruker SAINT'
_computing_molecular_graphics 'Bruker SHELXTL'
_computing_publication_material 'Bruker SHELXTL'
_computing_structure_refinement 'SHELXL-2014/7 (Sheldrick, 2014)'
_computing_structure_solution 'SHELXS-97 (Sheldrick 2008)'
_diffrn_ambient_temperature 100(2)
_diffrn_measured_fraction_theta_full 0.998
_diffrn_measured_fraction_theta_max 0.997
_diffrn_measurement_device_type 'Bruker APEX-II CCD'
_diffrn_measurement_method '\f and \w scans'
_diffrn_radiation_type MoK\a
_diffrn_radiation_wavelength 0.71073
_diffrn_reflns_av_R_equivalents 0.0364
_diffrn_reflns_av_unetI/netI 0.0277
_diffrn_reflns_Laue_measured_fraction_full 0.998
_diffrn_reflns_Laue_measured_fraction_max 0.997
_diffrn_reflns_limit_h_max 13
_diffrn_reflns_limit_h_min -13
_diffrn_reflns_limit_k_max 10
_diffrn_reflns_limit_k_min -10
_diffrn_reflns_limit_l_max 16
_diffrn_reflns_limit_l_min -15
_diffrn_reflns_number 21717
_diffrn_reflns_point_group_measured_fraction_full 0.967
_diffrn_reflns_point_group_measured_fraction_max 0.962
_diffrn_reflns_theta_full 25.242
_diffrn_reflns_theta_max 26.768
_diffrn_reflns_theta_min 2.462
_exptl_absorpt_coefficient_mu 0.059
_exptl_absorpt_correction_type multi-scan
_exptl_absorpt_process_details 'Bruker AXScale'
_exptl_crystal_colour colourless
_exptl_crystal_density_diffrn 1.104
_exptl_crystal_density_method 'not measured'
_exptl_crystal_description block
_exptl_crystal_F_000 396
_exptl_crystal_size_max 0.400
_exptl_crystal_size_mid 0.250
_exptl_crystal_size_min 0.250
_exptl_transmission_factor_max 0.7454
_exptl_transmission_factor_min 0.7137
_refine_diff_density_max 0.150
_refine_diff_density_min -0.202
_refine_diff_density_rms 0.038
_refine_ls_abs_structure_details
; 
 Flack x determined using 1951 quotients [(I+)-(I-)]/[(I+)+(I-)] 
 (Parsons, Flack and Wagner, Acta Cryst. B69 (2013) 249-259). 
;
_refine_ls_abs_structure_Flack 0.3(4)
_refine_ls_extinction_method none
_refine_ls_goodness_of_fit_ref 1.032
_refine_ls_hydrogen_treatment mixed
_refine_ls_matrix_type full
_refine_ls_number_parameters 255
_refine_ls_number_reflns 4568
_refine_ls_number_restraints 2
_refine_ls_restrained_S_all 1.032
_refine_ls_R_factor_all 0.0366
_refine_ls_R_factor_gt 0.0337
_refine_ls_shift/su_max 0.000
_refine_ls_shift/su_mean 0.000
_refine_ls_structure_factor_coef Fsqd
_refine_ls_weighting_details 'w=1/[\s^2^(Fo^2^)+(0.0509P)^2^+0.1601P] where P=(Fo^2^+2Fc^2^)/3'
_refine_ls_weighting_scheme calc
_refine_ls_wR_factor_gt 0.0830
_refine_ls_wR_factor_ref 0.0844
_reflns_Friedel_coverage 0.926
_reflns_Friedel_fraction_full 0.937
_reflns_Friedel_fraction_max 0.927
_reflns_number_gt 4341
_reflns_number_total 4568
_reflns_threshold_expression 'I > 2\s(I)'
_cod_data_source_file c7cc03322b2.cif
_cod_data_source_block s1
_cod_database_code 7120293
_shelx_shelxl_version_number 2014/7
_shelx_space_group_comment
; 
The symmetry employed for this shelxl refinement is uniquely defined 
by the following loop, which should always be used as a source of 
symmetry information in preference to the above space-group names. 
They are only intended as comments. 
;
_shelx_estimated_absorpt_t_min 0.977
_shelx_estimated_absorpt_t_max 0.985

loop_
_space_group_symop_operation_xyz
'x, y, z'
'x+1/2, -y, z+1/2'

loop_
_atom_site_label
_atom_site_type_symbol
_atom_site_fract_x
_atom_site_fract_y
_atom_site_fract_z
_atom_site_U_iso_or_equiv
_atom_site_adp_type
_atom_site_occupancy
_atom_site_site_symmetry_order
_atom_site_calc_flag
_atom_site_refinement_flags_posn
_atom_site_refinement_flags_adp
B1 B 0.4692(2) 0.6433(3) 0.54010(17) 0.0131(4) Uani 1 1 d . .
H1 H 0.4193 0.7461 0.5534 0.016 Uiso 1 1 d R U
B2 B 0.39654(19) 0.4502(3) 0.53938(17) 0.0123(4) Uani 1 1 d . .
H2 H 0.2922 0.4328 0.5457 0.015 Uiso 1 1 d R U
B3 B 0.4968(2) 0.5036(3) 0.64814(17) 0.0133(4) Uani 1 1 d . .
H3 H 0.4639 0.5343 0.7217 0.016 Uiso 1 1 d R U
B4 B 0.6262(2) 0.6107(3) 0.59558(17) 0.0133(4) Uani 1 1 d . .
H4 H 0.6774 0.7112 0.6399 0.016 Uiso 1 1 d R U
B5 B 0.4514(2) 0.5300(3) 0.42306(18) 0.0138(4) Uani 1 1 d . .
H5A H 0.5636 0.5287 0.3987 0.017 Uiso 1 1 d R U
H5B H 0.3935 0.5699 0.3566 0.017 Uiso 1 1 d R U
B6 B 0.4584(2) 0.3097(3) 0.45445(18) 0.0146(4) Uani 1 1 d . .
H6 H 0.5585 0.2737 0.4319 0.018 Uiso 1 1 d R U
B7 B 0.4948(2) 0.3036(3) 0.59898(17) 0.0148(4) Uani 1 1 d . .
H7 H 0.4607 0.2106 0.6472 0.018 Uiso 1 1 d R U
B8 B 0.6490(2) 0.4097(3) 0.63634(18) 0.0146(4) Uani 1 1 d . .
H8A H 0.6201 0.2825 0.5868 0.017 Uiso 1 1 d R U
H8B H 0.7037 0.3806 0.7018 0.017 Uiso 1 1 d R U
B9 B 0.7292(2) 0.4971(3) 0.52222(17) 0.0143(4) Uani 1 1 d . .
H9 H 0.7303 0.3979 0.4625 0.017 Uiso 1 1 d R U
B10 B 0.6052(2) 0.6388(3) 0.46152(17) 0.0135(4) Uani 1 1 d . .
H10 H 0.6353 0.7445 0.4167 0.016 Uiso 1 1 d R U
N11 N 0.35309(15) 0.19335(19) 0.40705(13) 0.0144(3) Uani 1 1 d . .
C12 C 0.23707(18) 0.2290(2) 0.36638(15) 0.0154(4) Uani 1 1 d . .
H12 H 0.2000 0.3340 0.3644 0.018 Uiso 1 1 calc R U
N13 N 0.18023(16) 0.09519(19) 0.32858(13) 0.0151(3) Uani 1 1 d . .
C14 C 0.26337(19) -0.0316(2) 0.34573(16) 0.0174(4) Uani 1 1 d . .
H14 H 0.2484 -0.1412 0.3270 0.021 Uiso 1 1 calc R U
C15 C 0.37048(19) 0.0289(2) 0.39435(16) 0.0166(4) Uani 1 1 d . .
H15 H 0.4448 -0.0310 0.4160 0.020 Uiso 1 1 calc R U
C16 C 0.0503(2) 0.0834(2) 0.27847(17) 0.0183(4) Uani 1 1 d . .
H16A H 0.0542 0.0185 0.2141 0.022 Uiso 1 1 calc R U
H16B H 0.0194 0.1930 0.2590 0.022 Uiso 1 1 calc R U
C17 C -0.04386(18) 0.0058(2) 0.35011(17) 0.0177(4) Uani 1 1 d . .
H17A H -0.0051 -0.0942 0.3798 0.021 Uiso 1 1 calc R U
H17B H -0.1226 -0.0251 0.3090 0.021 Uiso 1 1 calc R U
C18 C -0.0808(2) 0.1164(2) 0.43852(18) 0.0211(4) Uani 1 1 d . .
H18A H -0.1260 0.2122 0.4090 0.025 Uiso 1 1 calc R U
H18B H -0.0016 0.1545 0.4762 0.025 Uiso 1 1 calc R U
C19 C -0.1669(2) 0.0339(3) 0.5154(2) 0.0276(5) Uani 1 1 d . .
H19A H -0.2480 0.0021 0.4796 0.041 Uiso 1 1 calc R U
H19B H -0.1846 0.1090 0.5718 0.041 Uiso 1 1 calc R U
H19C H -0.1234 -0.0623 0.5441 0.041 Uiso 1 1 calc R U
N20 N 0.87103(15) 0.55565(19) 0.53808(13) 0.0139(3) Uani 1 1 d . .
C21 C 0.93430(18) 0.5872(2) 0.62771(16) 0.0157(4) Uani 1 1 d . .
H21 H 0.8989 0.5792 0.6942 0.019 Uiso 1 1 calc R U
N22 N 1.05500(15) 0.63169(19) 0.61047(13) 0.0147(3) Uani 1 1 d . .
C23 C 1.06987(18) 0.6282(2) 0.50506(16) 0.0158(4) Uani 1 1 d . .
H23 H 1.1456 0.6544 0.4701 0.019 Uiso 1 1 calc R U
C24 C 0.95567(19) 0.5802(2) 0.46035(16) 0.0161(4) Uani 1 1 d . .
H24 H 0.9373 0.5659 0.3881 0.019 Uiso 1 1 calc R U
C25 C 1.15024(18) 0.6844(2) 0.69187(16) 0.0178(4) Uani 1 1 d . .
H25A H 1.2379 0.6709 0.6664 0.021 Uiso 1 1 calc R U
H25B H 1.1429 0.6154 0.7541 0.021 Uiso 1 1 calc R U
C26 C 1.1299(2) 0.8612(3) 0.72175(16) 0.0185(4) Uani 1 1 d . .
H26A H 1.0380 0.8771 0.7358 0.022 Uiso 1 1 calc R U
H26B H 1.1805 0.8837 0.7870 0.022 Uiso 1 1 calc R U
C27 C 1.1676(2) 0.9839(3) 0.63995(17) 0.0199(4) Uani 1 1 d . .
H27A H 1.2608 0.9746 0.6290 0.024 Uiso 1 1 calc R U
H27B H 1.1209 0.9591 0.5733 0.024 Uiso 1 1 calc R U
C28 C 1.1371(2) 1.1559(3) 0.67198(18) 0.0265(5) Uani 1 1 d . .
H28A H 1.0448 1.1657 0.6824 0.040 Uiso 1 1 calc R U
H28B H 1.1616 1.2308 0.6174 0.040 Uiso 1 1 calc R U
H28C H 1.1853 1.1820 0.7369 0.040 Uiso 1 1 calc R U

loop_
_atom_site_aniso_label
_atom_site_aniso_U_11
_atom_site_aniso_U_22
_atom_site_aniso_U_33
_atom_site_aniso_U_23
_atom_site_aniso_U_13
_atom_site_aniso_U_12
B1 0.0124(10) 0.0145(10) 0.0126(11) 0.0000(8) 0.0003(8) 0.0005(8)
B2 0.0107(10) 0.0140(10) 0.0120(10) -0.0004(8) -0.0002(8) -0.0001(8)
B3 0.0142(10) 0.0166(10) 0.0090(10) 0.0007(8) 0.0009(8) -0.0005(8)
B4 0.0130(10) 0.0152(10) 0.0115(11) -0.0013(8) -0.0013(8) 0.0007(8)
B5 0.0124(10) 0.0166(10) 0.0122(11) -0.0001(8) -0.0006(8) -0.0010(8)
B6 0.0131(10) 0.0153(10) 0.0154(11) -0.0022(8) -0.0012(8) -0.0011(8)
B7 0.0125(10) 0.0156(11) 0.0160(12) 0.0025(8) -0.0023(8) -0.0007(8)
B8 0.0131(10) 0.0152(10) 0.0148(11) 0.0014(8) -0.0046(8) 0.0003(8)
B9 0.0111(10) 0.0176(11) 0.0143(11) -0.0018(8) -0.0013(8) -0.0002(8)
B10 0.0136(10) 0.0158(10) 0.0110(11) 0.0000(8) -0.0003(8) -0.0027(8)
N11 0.0147(8) 0.0141(8) 0.0142(9) -0.0018(6) 0.0000(6) -0.0005(6)
C12 0.0158(9) 0.0145(9) 0.0155(10) -0.0012(7) -0.0023(7) -0.0008(7)
N13 0.0165(8) 0.0144(8) 0.0143(8) 0.0001(6) -0.0007(7) -0.0036(6)
C14 0.0211(10) 0.0128(9) 0.0184(11) -0.0012(8) 0.0030(8) -0.0014(7)
C15 0.0171(10) 0.0149(9) 0.0181(11) -0.0004(8) 0.0026(8) 0.0000(8)
C16 0.0188(10) 0.0191(10) 0.0161(10) 0.0006(8) -0.0087(8) -0.0054(8)
C17 0.0157(10) 0.0145(10) 0.0225(11) 0.0008(8) -0.0044(8) -0.0031(7)
C18 0.0188(10) 0.0169(10) 0.0272(12) -0.0006(8) -0.0032(9) 0.0004(8)
C19 0.0212(11) 0.0290(12) 0.0328(14) -0.0016(10) 0.0027(10) 0.0015(9)
N20 0.0117(8) 0.0154(7) 0.0146(9) -0.0003(6) 0.0003(6) 0.0006(6)
C21 0.0125(9) 0.0200(10) 0.0148(10) 0.0004(8) 0.0007(8) -0.0008(7)
N22 0.0117(8) 0.0195(8) 0.0128(8) 0.0006(7) -0.0006(6) -0.0006(6)
C23 0.0136(9) 0.0184(10) 0.0156(10) 0.0021(8) 0.0034(7) 0.0018(7)
C24 0.0178(10) 0.0171(9) 0.0136(10) -0.0005(7) 0.0021(8) 0.0016(7)
C25 0.0108(9) 0.0259(11) 0.0162(10) 0.0019(8) -0.0037(7) -0.0025(8)
C26 0.0160(9) 0.0265(11) 0.0130(10) -0.0006(8) -0.0012(8) -0.0041(8)
C27 0.0187(10) 0.0254(11) 0.0156(10) -0.0010(8) 0.0009(8) -0.0051(8)
C28 0.0300(12) 0.0270(11) 0.0224(12) -0.0016(9) -0.0008(10) -0.0050(9)

loop_
_atom_type_symbol
_atom_type_description
_atom_type_scat_dispersion_real
_atom_type_scat_dispersion_imag
_atom_type_scat_source
C C 0.0033 0.0016 'International Tables Vol C Tables 4.2.6.8 and 6.1.1.4'
H H 0.0000 0.0000 'International Tables Vol C Tables 4.2.6.8 and 6.1.1.4'
B B 0.0013 0.0007 'International Tables Vol C Tables 4.2.6.8 and 6.1.1.4'
N N 0.0061 0.0033 'International Tables Vol C Tables 4.2.6.8 and 6.1.1.4'

loop_
_geom_angle_atom_site_label_1
_geom_angle_atom_site_label_2
_geom_angle_atom_site_label_3
_geom_angle
B2 B1 B4 104.53(14)
B2 B1 B10 109.24(15)
B4 B1 B10 58.93(12)
B2 B1 B5 59.38(12)
B4 B1 B5 108.72(15)
B10 B1 B5 63.98(12)
B2 B1 B3 58.93(12)
B4 B1 B3 58.97(12)
B10 B1 B3 108.62(15)
B5 B1 B3 108.70(15)
B2 B1 H1 122.4
B4 B1 H1 121.9
B10 B1 H1 122.7
B5 B1 H1 123.4
B3 B1 H1 117.8
B6 B2 B7 65.52(13)
B6 B2 B5 64.60(13)
B7 B2 B5 115.51(15)
B6 B2 B3 116.36(15)
B7 B2 B3 60.64(12)
B5 B2 B3 112.32(15)
B6 B2 B1 115.92(15)
B7 B2 B1 112.56(15)
B5 B2 B1 60.62(12)
B3 B2 B1 62.08(12)
B6 B2 H2 110.6
B7 B2 H2 115.9
B5 B2 H2 118.1
B3 B2 H2 121.6
B1 B2 H2 122.8
B2 B3 B4 104.75(15)
B2 B3 B7 59.04(12)
B4 B3 B7 109.12(15)
B2 B3 B8 108.71(15)
B4 B3 B8 59.34(12)
B7 B3 B8 63.73(12)
B2 B3 B1 58.99(12)
B4 B3 B1 59.19(12)
B7 B3 B1 108.68(15)
B8 B3 B1 108.84(15)
B2 B3 H3 124.7
B4 B3 H3 120.5
B7 B3 H3 123.2
B8 B3 H3 120.6
B1 B3 H3 119.2
B9 B4 B10 65.63(13)
B9 B4 B8 64.65(13)
B10 B4 B8 115.52(16)
B9 B4 B3 115.85(15)
B10 B4 B3 112.36(16)
B8 B4 B3 60.50(12)
B9 B4 B1 116.29(16)
B10 B4 B1 60.58(12)
B8 B4 B1 111.99(15)
B3 B4 B1 61.84(12)
B9 B4 H4 112.6
B10 B4 H4 116.0
B8 B4 H4 119.4
B3 B4 H4 121.6
B1 B4 H4 119.8
B2 B5 B1 60.01(12)
B2 B5 B6 57.27(12)
B1 B5 B6 109.22(15)
B2 B5 B10 105.06(15)
B1 B5 B10 57.96(12)
B6 B5 B10 112.63(15)
B2 B5 H5A 124.5
B1 B5 H5A 99.1
B6 B5 H5A 91.1
B10 B5 H5A 42.4
B2 B5 H5B 127.0
B1 B5 H5B 123.1
B6 B5 H5B 119.1
B10 B5 H5B 120.1
H5A B5 H5B 107.8
N11 B6 B2 112.63(15)
N11 B6 B5 119.77(16)
B2 B6 B5 58.13(12)
N11 B6 B7 118.49(15)
B2 B6 B7 57.33(12)
B5 B6 B7 104.13(14)
N11 B6 H6 112.0
B2 B6 H6 134.9
B5 B6 H6 103.2
B7 B6 H6 95.7
B2 B7 B3 60.32(12)
B2 B7 B8 105.47(14)
B3 B7 B8 58.28(12)
B2 B7 B6 57.15(11)
B3 B7 B6 109.09(15)
B8 B7 B6 111.97(15)
B2 B7 H7 123.9
B3 B7 H7 117.9
B8 B7 H7 119.7
B6 B7 H7 122.7
B2 B7 H8A 126.7
B3 B7 H8A 99.7
B8 B7 H8A 42.2
B6 B7 H8A 92.5
H7 B7 H8A 109.2
B4 B8 B3 60.15(12)
B4 B8 B9 57.17(12)
B3 B8 B9 109.23(14)
B4 B8 B7 105.28(14)
B3 B8 B7 57.99(12)
B9 B8 B7 112.76(15)
B4 B8 H8A 127.8
B3 B8 H8A 102.4
B9 B8 H8A 91.7
B7 B8 H8A 45.3
B4 B8 H8B 122.1
B3 B8 H8B 119.8
B9 B8 H8B 119.2
B7 B8 H8B 122.6
H8A B8 H8B 109.4
N20 B9 B4 111.40(15)
N20 B9 B8 118.09(15)
B4 B9 B8 58.18(12)
N20 B9 B10 119.22(15)
B4 B9 B10 57.44(12)
B8 B9 B10 104.17(14)
N20 B9 H9 106.1
B4 B9 H9 142.3
B8 B9 H9 105.9
B10 B9 H9 101.3
B4 B10 B1 60.49(12)
B4 B10 B5 105.33(15)
B1 B10 B5 58.05(12)
B4 B10 B9 56.93(12)
B1 B10 B9 108.95(15)
B5 B10 B9 111.74(14)
B4 B10 H5A 123.7
B1 B10 H5A 96.9
B5 B10 H5A 40.1
B9 B10 H5A 91.5
B4 B10 H10 126.7
B1 B10 H10 122.3
B5 B10 H10 120.0
B9 B10 H10 120.3
H5A B10 H10 109.2
C12 N11 C15 107.06(16)
C12 N11 B6 128.86(16)
C15 N11 B6 123.97(16)
N11 C12 N13 109.86(17)
N11 C12 H12 125.1
N13 C12 H12 125.1
C12 N13 C14 107.97(16)
C12 N13 C16 126.59(17)
C14 N13 C16 125.43(17)
C15 C14 N13 107.07(17)
C15 C14 H14 126.5
N13 C14 H14 126.5
C14 C15 N11 108.03(17)
C14 C15 H15 126.0
N11 C15 H15 126.0
N13 C16 C17 111.45(16)
N13 C16 H16A 109.3
C17 C16 H16A 109.3
N13 C16 H16B 109.3
C17 C16 H16B 109.3
H16A C16 H16B 108.0
C16 C17 C18 113.06(17)
C16 C17 H17A 109.0
C18 C17 H17A 109.0
C16 C17 H17B 109.0
C18 C17 H17B 109.0
H17A C17 H17B 107.8
C17 C18 C19 113.07(17)
C17 C18 H18A 109.0
C19 C18 H18A 109.0
C17 C18 H18B 109.0
C19 C18 H18B 109.0
H18A C18 H18B 107.8
C18 C19 H19A 109.5
C18 C19 H19B 109.5
H19A C19 H19B 109.5
C18 C19 H19C 109.5
H19A C19 H19C 109.5
H19B C19 H19C 109.5
C21 N20 C24 107.11(16)
C21 N20 B9 127.21(17)
C24 N20 B9 125.66(16)
N20 C21 N22 110.05(18)
N20 C21 H21 125.0
N22 C21 H21 125.0
C21 N22 C23 107.82(16)
C21 N22 C25 124.73(18)
C23 N22 C25 127.35(17)
C24 C23 N22 106.90(17)
C24 C23 H23 126.5
N22 C23 H23 126.5
C23 C24 N20 108.12(18)
C23 C24 H24 125.9
N20 C24 H24 125.9
N22 C25 C26 111.40(16)
N22 C25 H25A 109.3
C26 C25 H25A 109.3
N22 C25 H25B 109.3
C26 C25 H25B 109.3
H25A C25 H25B 108.0
C27 C26 C25 114.79(18)
C27 C26 H26A 108.6
C25 C26 H26A 108.6
C27 C26 H26B 108.6
C25 C26 H26B 108.6
H26A C26 H26B 107.5
C28 C27 C26 111.83(18)
C28 C27 H27A 109.3
C26 C27 H27A 109.3
C28 C27 H27B 109.3
C26 C27 H27B 109.3
H27A C27 H27B 107.9
C27 C28 H28A 109.5
C27 C28 H28B 109.5
H28A C28 H28B 109.5
C27 C28 H28C 109.5
H28A C28 H28C 109.5
H28B C28 H28C 109.5

loop_
_geom_bond_atom_site_label_1
_geom_bond_atom_site_label_2
_geom_bond_distance
B1 B2 1.767(3)
B1 B4 1.775(3)
B1 B10 1.776(3)
B1 B5 1.778(3)
B1 B3 1.822(3)
B1 H1 1.0151
B2 B6 1.740(3)
B2 B7 1.743(3)
B2 B5 1.756(3)
B2 B3 1.766(3)
B2 H2 1.1024
B3 B4 1.771(3)
B3 B7 1.772(3)
B3 B8 1.777(3)
B3 H3 1.0525
B4 B9 1.737(3)
B4 B10 1.747(3)
B4 B8 1.756(3)
B4 H4 1.1290
B5 B6 1.868(3)
B5 B10 1.883(3)
B5 H5A 1.2230
B5 H5B 1.0770
B6 N11 1.563(3)
B6 B7 1.885(3)
B6 H6 1.1338
B7 B8 1.874(3)
B7 H7 1.0600
B7 H8A 1.3320
B8 B9 1.868(3)
B8 H8A 1.2603
B8 H8B 1.0257
B9 N20 1.558(3)
B9 B10 1.888(3)
B9 H9 1.1255
B10 H5A 1.2809
B10 H10 1.1018
N11 C12 1.328(2)
N11 C15 1.383(3)
C12 N13 1.337(2)
C12 H12 0.9500
N13 C14 1.372(3)
N13 C16 1.476(2)
C14 C15 1.351(3)
C14 H14 0.9500
C15 H15 0.9500
C16 C17 1.518(3)
C16 H16A 0.9900
C16 H16B 0.9900
C17 C18 1.523(3)
C17 H17A 0.9900
C17 H17B 0.9900
C18 C19 1.525(3)
C18 H18A 0.9900
C18 H18B 0.9900
C19 H19A 0.9800
C19 H19B 0.9800
C19 H19C 0.9800
N20 C21 1.330(3)
N20 C24 1.378(3)
C21 N22 1.337(3)
C21 H21 0.9500
N22 C23 1.374(3)
N22 C25 1.477(2)
C23 C24 1.357(3)
C23 H23 0.9500
C24 H24 0.9500
C25 C26 1.530(3)
C25 H25A 0.9900
C25 H25B 0.9900
C26 C27 1.527(3)
C26 H26A 0.9900
C26 H26B 0.9900
C27 C28 1.518(3)
C27 H27A 0.9900
C27 H27B 0.9900
C28 H28A 0.9800
C28 H28B 0.9800
C28 H28C 0.9800
